data_2001561
loop_
_publ_author_name
'Bram, A.'
'Burzlaff, H.'
'Hadawi, D.'
'Bestmann, H.-J.'

_publ_contact_author
;
        Bram, Andreas
        Institut f\"ur Angewandte Physik
        Lehrstuhl fuer Kristallographie
        Universit\"at Erlangen-N\"urnberg
        Bismarckstr. 10
        D-W-8520 Erlangen , GER
;
_publ_section_title
;
 Structure of 1,3-bis(triphenylphosphonium)acetone
 bis(trifluoromethanesulfonate)
;
_journal_issue 7
_journal_name_full 'Acta Crystallographica Section C'
_journal_page_first 1409
_journal_page_last 1410
_journal_paper_doi 10.1107/S0108270193001660
_journal_volume 49
_journal_year 1993
_chemical_formula_structural '(C39 H34 O1 P2)(C F3 S O3)2'
_chemical_formula_sum 'C41 H34 F6 O7 P2 S2'
_chemical_formula_weight 878.79
_chemical_name_systematic
;
1,3-acetonebis(triphenylphosphonium)(trifluoromethanesulfonate)
;
_space_group_IT_number 15
_symmetry_cell_setting monoclinic
_symmetry_space_group_name_Hall '-A 2ya'
_symmetry_space_group_name_H-M 'A 1 2/a 1'
_atom_type_scat_source 'IntTabIV Table 2.2B'
_cell_angle_alpha 90
_cell_angle_beta 98.650(10)
_cell_angle_gamma 90
_cell_formula_units_Z 4
_cell_length_a 20.529(2)
_cell_length_b 17.075(2)
_cell_length_c 11.8200(10)
_cell_measurement_reflns_used 40
_cell_measurement_temperature 298
_cell_measurement_theta_max 16.4
_cell_measurement_theta_min 7.2
_cell_volume 4096.2(7)
_computing_cell_refinement 'local software (Gomm, 1991)'
_computing_data_collection 'local software (Gomm, 1991)'
_computing_data_reduction 'local software'
_computing_publication_material 'CRYSTAN (Burzlaff & Rothammel, 1988)'
_computing_structure_refinement 'CRYSTALS (Watkin, Carruthers & Betteridge, 1985)'
_computing_structure_solution
;SIR88 (Burla, Camalli, Cascerano, Giacovazzo, Polidori,
Spagna & Viterbo, 1989)
;
_diffrn_ambient_temperature 298
_diffrn_measurement_device 'Rebuilt Philips PW1100  (Gomm, 1991)'
_diffrn_measurement_method \q/2\q
_diffrn_radiation_monochromator graphite
_diffrn_radiation_source 'X-ray tube'
_diffrn_radiation_type 'Mo K\a~1~'
_diffrn_radiation_wavelength 0.70930
_diffrn_reflns_av_R_equivalents 0.038
_diffrn_reflns_av_sigmaI/netI 0.077
_diffrn_reflns_limit_h_max 24
_diffrn_reflns_limit_h_min -24
_diffrn_reflns_limit_k_max 19
_diffrn_reflns_limit_k_min 0
_diffrn_reflns_limit_l_max 13
_diffrn_reflns_limit_l_min -13
_diffrn_reflns_number 7082
_diffrn_reflns_reduction_process
;During the data reduction process \s(I) were calculated using
the formula \s(I) = \s(I)~meas~ + k~1~I~meas~ + k~2~. The values
of 0.02 for k~1~ and 10 for k~2~ were derived from the raw data.
;
_diffrn_reflns_theta_max 24.5
_diffrn_reflns_theta_min 0
_diffrn_standards_decay_% 1.8
_diffrn_standards_interval_count 100
_diffrn_standards_number 4
_exptl_absorpt_coefficient_mu 0.274
_exptl_absorpt_correction_type none
_exptl_crystal_colour colourless
_exptl_crystal_density_diffrn 1.425
_exptl_crystal_description 'brick shape'
_exptl_crystal_F_000 1808
_exptl_crystal_size_max .42
_exptl_crystal_size_mid .17
_exptl_crystal_size_min .16
_refine_diff_density_max 0.42
_refine_diff_density_min -.42
_refine_ls_extinction_method 'no extinction parameter refined'
_refine_ls_goodness_of_fit_obs 1.49
_refine_ls_hydrogen_treatment refall
_refine_ls_number_parameters 315
_refine_ls_number_reflns 2717
_refine_ls_number_restraints 0
_refine_ls_R_factor_obs 0.061
_refine_ls_shift/esd_max 0.01
_refine_ls_structure_factor_coef F
_refine_ls_weighting_details 'w = 1/[\s(F~o~)]'
_refine_ls_weighting_scheme calc
_refine_ls_wR_factor_obs 0.059
_reflns_number_observed 2717
_reflns_number_total 3416
_reflns_observed_criterion refl_observed_if_F>_2.0_sigma(F)
_cod_data_source_file sh1045.cif
_cod_data_source_block default
_cod_depositor_comments
;
The following automatic conversions were performed:

'_refine_ls_weighting_scheme' value ' w = 1/[\s(F~o~)]' was changed
to 'calc'. New tag '_refine_ls_weighting_details' was created. The
value of the new tag was set to 'w = 1/[\s(F~o~)]'.

Automatic conversion script
Id: cif_fix_values 3143 2015-03-26 13:38:13Z robertas 
;
_cod_original_cell_volume 4096.0(10)
_cod_original_sg_symbol_H-M 'A 2/a'
_cod_database_code 2001561

loop_
_symmetry_equiv_pos_as_xyz
+x,+y,+z
3/2-x,+y,-z
-x,-y,-z
1/2+x,-y,+z
+x,1/2+y,1/2+z
1/2-x,1/2+y,1/2-z
-x,1/2-y,1/2-z
1/2+x,1/2-y,1/2+z

loop_
_atom_site_aniso_label
_atom_site_aniso_U_11
_atom_site_aniso_U_22
_atom_site_aniso_U_33
_atom_site_aniso_U_12
_atom_site_aniso_U_13
_atom_site_aniso_U_23
P(1) 0.0468(6) 0.0412(5) 0.0343(4) -0.0012(4) 0.0069(4) -0.0048(4)
O(1) 0.095(3) 0.050(2) 0.053(2) 0.0000 0.022(2) 0.0000
C(1) 0.056(3) 0.047(2) 0.043(2) -0.005(2) 0.012(2) -0.006(2)
C(2) 0.049(3) 0.063(4) 0.035(2) 0.0000 0.006(2) 0.0000
C(3) 0.053(2) 0.042(2) 0.034(2) 0.0030(10) 0.003(2) -0.006(2)
C(4) 0.051(3) 0.052(2) 0.054(2) 0.002(2) 0.000(2) 0.000(2)
C(5) 0.052(3) 0.078(3) 0.073(3) 0.009(2) -0.005(3) -0.010(3)
C(6) 0.081(4) 0.065(3) 0.057(2) -0.001(2) -0.003(2) -0.030(3)
C(7) 0.090(4) 0.052(2) 0.058(2) -0.010(2) 0.021(2) -0.020(3)
C(8) 0.065(3) 0.049(2) 0.056(2) -0.009(2) 0.016(2) -0.010(2)
C(9) 0.045(2) 0.045(2) 0.038(2) -0.0020(10) 0.007(2) -0.005(2)
C(10) 0.066(3) 0.049(2) 0.047(2) -0.005(2) 0.012(2) -0.002(2)
C(11) 0.064(3) 0.070(3) 0.039(2) 0.003(2) 0.013(2) -0.006(2)
C(12) 0.086(4) 0.066(3) 0.053(2) 0.011(2) 0.019(2) -0.016(3)
C(13) 0.178(7) 0.047(2) 0.076(3) 0.000(2) 0.051(3) -0.022(3)
C(14) 0.145(5) 0.049(2) 0.051(2) -0.007(2) 0.039(3) -0.017(3)
C(15) 0.051(2) 0.050(2) 0.045(2) -0.001(2) 0.002(2) -0.005(2)
C(16) 0.055(3) 0.076(3) 0.077(3) 0.015(2) -0.006(2) -0.015(3)
C(17) 0.062(4) 0.113(4) 0.105(4) 0.018(3) -0.014(3) -0.020(3)
C(18) 0.064(4) 0.098(4) 0.112(4) 0.014(3) -0.025(3) 0.008(3)
C(19) 0.072(4) 0.071(3) 0.123(4) 0.025(3) -0.018(4) 0.006(3)
C(20) 0.057(3) 0.063(3) 0.105(3) 0.020(2) -0.006(3) -0.008(2)
S(1) 0.0532(7) 0.0687(7) 0.0596(6) 0.0013(5) 0.0049(5) -0.0066(5)
O(2) 0.086(3) 0.162(4) 0.099(2) 0.024(2) 0.033(2) -0.029(3)
O(3) 0.140(4) 0.152(3) 0.080(2) -0.014(2) -0.012(3) -0.050(3)
O(4) 0.116(3) 0.073(2) 0.161(4) -0.015(2) 0.025(3) -0.013(2)
C(21) 0.090(6) 0.128(6) 0.155(7) 0.030(5) 0.011(5) 0.008(5)
F(1) 0.079(3) 0.209(5) 0.291(7) 0.025(5) 0.067(4) 0.018(3)
F(2) 0.194(6) 0.114(3) 0.470(10) 0.091(5) 0.091(6) 0.076(4)
F(3) 0.150(5) 0.354(9) 0.184(5) 0.059(5) -0.076(5) 0.029(5)

loop_
_atom_site_label
_atom_site_fract_x
_atom_site_fract_y
_atom_site_fract_z
_atom_site_U_iso_or_equiv
_atom_site_thermal_displace_type
P(1) 0.69791(5) 0.18583(5) 0.20206(7) .0407 Uani
O(1) 0.7500 0.2483(2) 0.0000 .0649 Uani
C(1) 0.7293(2) 0.1297(2) 0.0945(3) .0482 Uani
C(2) 0.7500 0.1760(3) 0.0000 .0490 Uani
C(3) 0.7591(2) 0.2551(2) 0.2632(3) .0434 Uani
C(4) 0.8247(2) 0.2398(2) 0.2609(3) .0531 Uani
C(5) 0.8715(2) 0.2904(3) 0.3158(4) .0691 Uani
C(6) 0.8535(3) 0.3546(3) 0.3728(4) .0690 Uani
C(7) 0.7890(3) 0.3693(2) 0.3744(3) .0657 Uani
C(8) 0.7408(2) 0.3206(2) 0.3204(3) .0560 Uani
C(9) 0.6818(2) 0.1187(2) 0.3112(3) .0426 Uani
C(10) 0.6705(2) 0.1465(2) 0.4155(3) .0536 Uani
C(11) 0.6595(2) 0.0964(2) 0.5000(3) .0571 Uani
C(12) 0.6594(3) 0.0183(3) 0.4828(4) .0675 Uani
C(13) 0.6701(4) -0.0100(3) 0.3810(4) .0971 Uani
C(14) 0.6816(3) 0.0389(2) 0.2942(4) .0792 Uani
C(15) 0.6222(2) 0.2324(2) 0.1429(3) .0492 Uani
C(16) 0.5640(2) 0.1943(3) 0.1458(4) .0710 Uani
C(17) 0.5057(3) 0.2268(4) 0.0946(5) .0961 Uani
C(18) 0.5064(3) 0.2961(3) 0.0400(5) .0953 Uani
C(19) 0.5629(3) 0.3348(3) 0.0361(5) .0920 Uani
C(20) 0.6219(3) 0.3031(3) 0.0869(5) .0769 Uani
S(1) 0.60965(6) 0.49694(6) 0.33941(9) .0609 Uani
O(2) 0.6513(2) 0.5262(3) 0.2651(3) .1137 Uani
O(3) 0.6266(2) 0.5202(2) 0.4532(3) .1269 Uani
O(4) 0.5948(2) 0.4158(2) 0.3302(4) .1162 Uani
C(21) 0.5332(4) 0.5408(5) 0.2930(8) .1251 Uani
F(1) 0.4864(2) 0.5200(3) 0.3461(6) .1890 Uani
F(2) 0.5368(3) 0.6161(3) 0.2966(7) .2551 Uani
F(3) 0.5134(3) 0.5211(4) 0.1830(5) .2397 Uani
H(1) 0.705(2) 0.099(2) 0.064(3) 0.075(3) Uiso
H(2) 0.769(2) 0.099(2) 0.127(3) 0.075(3) Uiso
H(4) 0.838(2) 0.199(2) 0.223(3) 0.075(3) Uiso
H(5) 0.913(2) 0.279(3) 0.307(4) 0.075(3) Uiso
H(6) 0.889(2) 0.390(2) 0.407(3) 0.075(3) Uiso
H(7) 0.775(2) 0.410(2) 0.411(3) 0.075(3) Uiso
H(8) 0.700(2) 0.329(2) 0.315(4) 0.075(3) Uiso
H(10) 0.672(2) 0.194(2) 0.424(3) 0.075(3) Uiso
H(11) 0.650(2) 0.113(2) 0.570(3) 0.075(3) Uiso
H(12) 0.652(2) -0.011(2) 0.539(3) 0.075(3) Uiso
H(13) 0.672(2) -0.054(2) 0.369(4) 0.075(3) Uiso
H(14) 0.696(2) 0.019(2) 0.231(4) 0.075(3) Uiso
H(16) 0.565(2) 0.147(2) 0.185(3) 0.075(3) Uiso
H(17) 0.464(2) 0.198(2) 0.100(3) 0.075(3) Uiso
H(18) 0.464(2) 0.319(2) 0.010(3) 0.075(3) Uiso
H(19) 0.566(2) 0.386(2) -0.002(3) 0.075(3) Uiso
H(20) 0.660(2) 0.327(2) 0.080(3) 0.075(3) Uiso

loop_
_atom_type_symbol
S
P
F
O
C
H

loop_
_geom_angle_atom_site_label_1
_geom_angle_atom_site_label_2
_geom_angle_atom_site_label_3
_geom_angle_site_symmetry_1
_geom_angle_site_symmetry_2
_geom_angle_site_symmetry_3
_geom_angle
_geom_angle_publ_flag
C(3) P(1) C(1) . . . 109.5(2) yes
C(9) P(1) C(1) . . . 107.1(2) yes
C(9) P(1) C(3) . . . 109.00(10) yes
C(15) P(1) C(1) . . . 110.1(2) yes
C(15) P(1) C(3) . . . 112.2(2) yes
C(15) P(1) C(9) . . . 108.7(2) yes
C(2) C(1) P(1) . . . 115.1(3) yes
C(1) C(2) O(1) . . . 122.3(2) yes
C(1) C(2) C(1) 1 1 2 115.5(4) yes
C(4) C(3) P(1) . . . 119.6(3) yes
C(8) C(3) P(1) . . . 120.2(3) yes
C(8) C(3) C(4) . . . 120.0(3) yes
C(5) C(4) C(3) . . . 119.1(4) yes
C(6) C(5) C(4) . . . 120.9(5) yes
C(7) C(6) C(5) . . . 119.7(4) yes
C(8) C(7) C(6) . . . 121.3(4) yes
C(7) C(8) C(3) . . . 119.0(4) yes
C(10) C(9) P(1) . . . 119.9(3) yes
C(14) C(9) P(1) . . . 121.6(3) yes
C(14) C(9) C(10) . . . 118.5(4) yes
C(11) C(10) C(9) . . . 120.6(4) yes
C(12) C(11) C(10) . . . 120.6(4) yes
C(13) C(12) C(11) . . . 119.5(4) yes
C(14) C(13) C(12) . . . 121.4(4) yes
C(13) C(14) C(9) . . . 119.4(4) yes
C(16) C(15) P(1) . . . 119.4(3) yes
C(20) C(15) P(1) . . . 121.2(3) yes
C(20) C(15) C(16) . . . 119.3(4) yes
C(17) C(16) C(15) . . . 120.3(4) yes
C(18) C(17) C(16) . . . 119.6(5) yes
C(19) C(18) C(17) . . . 121.3(5) yes
C(20) C(19) C(18) . . . 119.9(5) yes
C(19) C(20) C(15) . . . 119.6(5) yes
O(3) S(1) O(2) . . . 114.5(3) yes
O(4) S(1) O(2) . . . 116.3(3) yes
O(4) S(1) O(3) . . . 111.8(3) yes
C(21) S(1) O(2) . . . 104.7(4) yes
C(21) S(1) O(3) . . . 105.2(4) yes
C(21) S(1) O(4) . . . 102.7(3) yes
F(1) C(21) S(1) . . . 115.7(6) yes
F(2) C(21) S(1) . . . 111.8(6) yes
F(2) C(21) F(1) . . . 107.8(9) yes
F(3) C(21) S(1) . . . 108.8(7) yes
F(3) C(21) F(1) . . . 105.4(7) yes
F(3) C(21) F(2) . . . 106.8(7) yes
H(1) C(1) P(1) . . . 115.(4) no
H(1) C(1) C(2) . . . 105.(3) no
H(2) C(1) P(1) . . . 112.(2) no
H(2) C(1) C(2) . . . 105.(3) no
H(2) C(1) H(1) . . . 105.(4) no
H(4) C(4) C(3) . . . 123.(3) no
H(4) C(4) C(5) . . . 118.(3) no
H(5) C(5) C(4) . . . 115.(3) no
H(5) C(5) C(6) . . . 124.(3) no
H(6) C(6) C(5) . . . 117.(3) no
H(6) C(6) C(7) . . . 123.(3) no
H(7) C(7) C(6) . . . 123.(3) no
H(7) C(7) C(8) . . . 116.(3) no
H(8) C(8) C(3) . . . 116.(3) no
H(8) C(8) C(7) . . . 125.(3) no
H(10) C(10) C(9) . . . 116.(3) no
H(10) C(10) C(11) . . . 123.(3) no
H(11) C(11) C(10) . . . 124.(3) no
H(11) C(11) C(12) . . . 116.(3) no
H(12) C(12) C(11) . . . 117.(3) no
H(12) C(12) C(13) . . . 123.(3) no
H(13) C(13) C(12) . . . 122.(4) no
H(13) C(13) C(14) . . . 116.(4) no
H(14) C(14) C(9) . . . 120.(3) no
H(14) C(14) C(13) . . . 120.(3) no
H(16) C(16) C(15) . . . 118.(3) no
H(16) C(16) C(17) . . . 122.(3) no
H(17) C(17) C(16) . . . 118.(2) no
H(17) C(17) C(18) . . . 123.(2) no
H(18) C(18) C(17) . . . 117.(3) no
H(18) C(18) C(19) . . . 122.(3) no
H(19) C(19) C(18) . . . 124.(3) no
H(19) C(19) C(20) . . . 116.(3) no
H(20) C(20) C(15) . . . 121.(3) no
H(20) C(20) C(19) . . . 120.(3) no

loop_
_geom_bond_atom_site_label_1
_geom_bond_atom_site_label_2
_geom_bond_site_symmetry_1
_geom_bond_site_symmetry_2
_geom_bond_distance
_geom_bond_publ_flag
P(1) C(1) . . 1.787(4) yes
P(1) C(3) . . 1.796(3) yes
P(1) C(9) . . 1.794(3) yes
P(1) C(15) . . 1.792(4) yes
O(1) C(2) . . 1.233(6) yes
C(1) C(2) . . 1.483(5) yes
C(3) C(4) . . 1.376(6) yes
C(3) C(8) . . 1.389(5) yes
C(4) C(5) . . 1.380(6) yes
C(5) C(6) . . 1.367(7) yes
C(6) C(7) . . 1.351(7) yes
C(7) C(8) . . 1.374(6) yes
C(9) C(10) . . 1.373(5) yes
C(9) C(14) . . 1.376(5) yes
C(10) C(11) . . 1.360(5) yes
C(11) C(12) . . 1.348(6) yes
C(12) C(13) . . 1.345(7) yes
C(13) C(14) . . 1.371(6) yes
C(15) C(16) . . 1.365(6) yes
C(15) C(20) . . 1.377(5) yes
C(16) C(17) . . 1.374(7) yes
C(17) C(18) . . 1.348(7) yes
C(18) C(19) . . 1.343(8) yes
C(19) C(20) . . 1.377(6) yes
S(1) O(2) . . 1.407(4) yes
S(1) O(3) . . 1.395(3) yes
S(1) O(4) . . 1.419(3) yes
S(1) C(21) . . 1.752(8) yes
C(21) F(1) . . 1.274(9) yes
C(21) F(2) . . 1.288(9) yes
C(21) F(3) . . 1.345(9) yes
C(1) H(1) . . 0.78(4) no
C(1) H(2) . . 1.00(4) no
C(4) H(4) . . 0.89(4) no
C(5) H(5) . . 0.89(5) no
C(6) H(6) . . 0.98(4) no
C(7) H(7) . . 0.88(4) no
C(8) H(8) . . 0.84(5) no
C(10) H(10) . . 0.81(4) no
C(11) H(11) . . 0.92(4) no
C(12) H(12) . . 0.87(4) no
C(13) H(13) . . 0.76(4) no
C(14) H(14) . . 0.90(5) no
C(16) H(16) . . 0.94(4) no
C(17) H(17) . . 0.99(5) no
C(18) H(18) . . 0.97(4) no
C(19) H(19) . . 0.99(4) no
C(20) H(20) . . 0.89(5) no
